data_7236179
loop_
_publ_author_name
'Yang, Qing-Yuan'
'Chen, Kai-Jie'
'Schoedel, Alexander'
'Wojtas, Lukasz'
'Perry IV, John J.'
'Zaworotko, Michael J.'

_publ_section_title
;
 Network diversity through two-step crystal engineering of a decorated
 6-connected primary molecular building block
;
_journal_issue 44
_journal_name_full CrystEngComm
_journal_page_first 8578
_journal_paper_doi 10.1039/C6CE01544A
_journal_volume 18
_journal_year 2016
_chemical_formula_sum 'C39 H35 Cd2 Cl5 Cr3 N7 O16'
_chemical_formula_weight 1415.80
_space_group_crystal_system orthorhombic
_space_group_IT_number 68
_space_group_name_Hall '-C 2a 2ac'
_space_group_name_H-M_alt 'C c c a :2'
_atom_sites_solution_hydrogens mixed
_audit_creation_method SHELXL-2014/7
_audit_update_record
;
2016-09-30 deposited with the CCDC.
2016-10-04 downloaded from the CCDC.
;
_cell_angle_alpha 90
_cell_angle_beta 90
_cell_angle_gamma 90
_cell_formula_units_Z 8
_cell_length_a 23.751(3)
_cell_length_b 30.607(4)
_cell_length_c 23.764(3)
_cell_measurement_reflns_used 9864
_cell_measurement_temperature 100(2)
_cell_measurement_theta_max 22.25
_cell_measurement_theta_min 2.33
_cell_volume 17275(4)
_computing_structure_refinement 'SHELXL-2014/7 (Sheldrick, 2014)'
_diffrn_ambient_temperature 100(2)
_diffrn_measured_fraction_theta_full 0.998
_diffrn_measured_fraction_theta_max 0.998
_diffrn_measurement_device_type 'Bruker D8 Venture Photon CMOS'
_diffrn_measurement_method 'omega scans'
_diffrn_radiation_type MoK\a
_diffrn_radiation_wavelength 0.71073
_diffrn_reflns_av_R_equivalents 0.1450
_diffrn_reflns_av_unetI/netI 0.0505
_diffrn_reflns_Laue_measured_fraction_full 0.998
_diffrn_reflns_Laue_measured_fraction_max 0.998
_diffrn_reflns_limit_h_max 23
_diffrn_reflns_limit_h_min -23
_diffrn_reflns_limit_k_max 30
_diffrn_reflns_limit_k_min -30
_diffrn_reflns_limit_l_max 23
_diffrn_reflns_limit_l_min -23
_diffrn_reflns_number 107969
_diffrn_reflns_point_group_measured_fraction_full 0.998
_diffrn_reflns_point_group_measured_fraction_max 0.998
_diffrn_reflns_theta_full 20.813
_diffrn_reflns_theta_max 20.813
_diffrn_reflns_theta_min 2.662
_diffrn_source 'sealed tube'
_exptl_absorpt_coefficient_mu 1.047
_exptl_crystal_colour green
_exptl_crystal_density_diffrn 1.086
_exptl_crystal_description prism
_exptl_crystal_F_000 5560
_exptl_crystal_size_max 0.020
_exptl_crystal_size_mid 0.020
_exptl_crystal_size_min 0.020
_refine_diff_density_max 1.121
_refine_diff_density_min -0.742
_refine_diff_density_rms 0.117
_refine_ls_extinction_method none
_refine_ls_goodness_of_fit_ref 1.066
_refine_ls_hydrogen_treatment constr
_refine_ls_matrix_type full
_refine_ls_number_parameters 348
_refine_ls_number_reflns 4531
_refine_ls_number_restraints 282
_refine_ls_restrained_S_all 1.062
_refine_ls_R_factor_all 0.1758
_refine_ls_R_factor_gt 0.0939
_refine_ls_shift/su_max 0.000
_refine_ls_shift/su_mean 0.000
_refine_ls_structure_factor_coef Fsqd
_refine_ls_weighting_details 'w=1/[\s^2^(Fo^2^)+(0.1443P)^2^+413.7282P] where P=(Fo^2^+2Fc^2^)/3'
_refine_ls_weighting_scheme calc
_refine_ls_wR_factor_gt 0.2555
_refine_ls_wR_factor_ref 0.3387
_reflns_Friedel_coverage 0.000
_reflns_number_gt 2357
_reflns_number_total 4531
_reflns_threshold_expression 'I > 2\s(I)'
_cod_data_source_file c6ce01544a2.cif
_cod_data_source_block PMBB-2-fsc-1
_cod_original_sg_symbol_Hall '-C 2b 2bc'
_cod_original_sg_symbol_H-M 'C c c a'
_cod_database_code 7236179
_shelx_shelxl_version_number 2014/7
_shelx_space_group_comment
;
The symmetry employed for this shelxl refinement is uniquely defined
by the following loop, which should always be used as a source of
symmetry information in preference to the above space-group names.
They are only intended as comments.
;
_shelx_estimated_absorpt_t_min 0.979
_shelx_estimated_absorpt_t_max 0.979

loop_
_space_group_symop_operation_xyz
'x, y, z'
'-x, -y+1/2, z'
'x, -y+1/2, -z+1/2'
'-x, y, -z+1/2'
'x+1/2, y+1/2, z'
'-x+1/2, -y+1, z'
'x+1/2, -y+1, -z+1/2'
'-x+1/2, y+1/2, -z+1/2'
'-x, -y, -z'
'x, y-1/2, -z'
'-x, y-1/2, z-1/2'
'x, -y, z-1/2'
'-x+1/2, -y+1/2, -z'
'x+1/2, y, -z'
'-x+1/2, y, z-1/2'
'x+1/2, -y+1/2, z-1/2'

loop_
_atom_site_label
_atom_site_type_symbol
_atom_site_fract_x
_atom_site_fract_y
_atom_site_fract_z
_atom_site_U_iso_or_equiv
_atom_site_adp_type
_atom_site_occupancy
_atom_site_site_symmetry_order
_atom_site_calc_flag
_atom_site_refinement_flags_posn
_atom_site_refinement_flags_adp
_atom_site_refinement_flags_occupancy
_atom_site_disorder_assembly
_atom_site_disorder_group
Cd1 Cd 0.6305(3) 0.2500 0.7500 0.340(4) Uani 1 2 d S TU P . .
Cd2 Cd 0.5000 0.5000 1.0000 0.0855(8) Uani 1 2 d S U P . .
Cr1 Cr 0.71754(11) 0.54779(11) 0.78013(10) 0.0879(11) Uani 1 1 d . U . . .
Cr2 Cr 0.7500 0.5000 0.66102(14) 0.0897(15) Uani 1 2 d S T P . .
C1 C 0.7144(9) 0.4106(8) 0.6884(10) 0.111(5) Uani 1 1 d . U . . .
C2 C 0.6741(7) 0.3780(6) 0.6719(9) 0.146(7) Uani 1 1 d G U . . .
C3 C 0.6406(9) 0.3822(6) 0.6243(8) 0.189(11) Uani 1 1 d G U . . .
H3 H 0.6443 0.4071 0.6007 0.227 Uiso 1 1 calc R U . . .
C4 C 0.6015(10) 0.3500(8) 0.6111(10) 0.31(2) Uani 1 1 d G U . . .
H4 H 0.5785 0.3529 0.5785 0.373 Uiso 1 1 calc R U . . .
C5 C 0.5959(11) 0.3135(7) 0.6455(13) 0.30(2) Uani 1 1 d G U . . .
H5 H 0.5692 0.2915 0.6365 0.363 Uiso 1 1 calc R U . . .
N1 N 0.6295(11) 0.3093(6) 0.6931(12) 0.304(9) Uani 1 1 d G U . . .
C6 C 0.6686(9) 0.3415(8) 0.7063(8) 0.205(11) Uani 1 1 d G U . . .
H6 H 0.6915 0.3386 0.7388 0.246 Uiso 1 1 calc R U . . .
C7 C 0.6785(8) 0.4728(8) 0.8431(6) 0.090(4) Uani 1 1 d . U . . .
C8 C 0.6335(8) 0.4501(8) 0.8787(8) 0.113(5) Uani 1 1 d . U . . .
C9 C 0.6284(11) 0.4019(9) 0.8795(11) 0.166(10) Uani 1 1 d . U . . .
H9 H 0.6526 0.3841 0.8575 0.199 Uiso 1 1 calc R U . . .
C10 C 0.5877(14) 0.3838(10) 0.9131(15) 0.222(17) Uani 1 1 d . U . . .
H10 H 0.5812 0.3532 0.9145 0.266 Uiso 1 1 calc R U . . .
C11 C 0.5574(11) 0.4125(9) 0.9441(11) 0.154(9) Uani 1 1 d . U . . .
H11 H 0.5312 0.3996 0.9694 0.185 Uiso 1 1 calc R U . . .
N2 N 0.5584(7) 0.4570(6) 0.9450(6) 0.113(5) Uani 1 1 d . U . . .
C12 C 0.5989(7) 0.4771(7) 0.9124(7) 0.102(5) Uani 1 1 d . U . . .
H12 H 0.6035 0.5079 0.9127 0.122 Uiso 1 1 calc R U . . .
C13 C 0.6392(7) 0.5423(7) 0.6841(7) 0.096(6) Uani 1 1 d . . . . .
C14 C 0.5850(6) 0.5534(7) 0.6590(6) 0.089(6) Uani 1 1 d . . . . .
C15 C 0.5502(8) 0.5837(8) 0.6830(7) 0.123(8) Uani 1 1 d . . . . .
H15 H 0.5605 0.5974 0.7174 0.148 Uiso 1 1 calc R U . . .
C16 C 0.4990(8) 0.5945(8) 0.6567(8) 0.121(8) Uani 1 1 d . . . . .
H16 H 0.4735 0.6154 0.6718 0.145 Uiso 1 1 calc R U . . .
C17 C 0.4886(8) 0.5725(9) 0.6074(8) 0.128(9) Uani 1 1 d . . . . .
H17 H 0.4541 0.5786 0.5888 0.153 Uiso 1 1 calc R U . . .
N3 N 0.5234(6) 0.5426(6) 0.5827(6) 0.102(5) Uani 1 1 d . . . . .
C18 C 0.5713(7) 0.5337(7) 0.6087(7) 0.097(6) Uani 1 1 d . . . . .
H18 H 0.5967 0.5134 0.5924 0.117 Uiso 1 1 calc R U . . .
O1 O 0.7500 0.5000 0.7426(5) 0.064(4) Uani 1 2 d S T P . .
O2 O 0.7178(6) 0.4433(5) 0.6559(5) 0.118(4) Uani 1 1 d . U . . .
O3 O 0.7410(5) 0.4081(5) 0.7350(6) 0.112(4) Uani 1 1 d . U . . .
O5 O 0.6719(5) 0.5111(5) 0.8314(4) 0.097(3) Uani 1 1 d . U . . .
O6 O 0.6495(4) 0.5539(4) 0.7335(4) 0.093(4) Uani 1 1 d . . . . .
O7 O 0.6750(5) 0.5235(5) 0.6531(4) 0.113(5) Uani 1 1 d . . . . .
O8 O 0.7500 0.5000 0.5769(5) 0.101(6) Uani 1 2 d DS TU P . .
O9 O 0.6847(5) 0.6021(5) 0.8233(5) 0.127(5) Uani 1 1 d . . . . .
O10 O 0.7191(5) 0.4474(4) 0.8338(5) 0.103(4) Uani 1 1 d . U . . .
N4 N 0.7411(9) 0.4646(8) 0.4945(7) 0.121(9) Uani 0.5 1 d D U P A -1
C19 C 0.7242(17) 0.4267(11) 0.4631(11) 0.167(17) Uani 0.5 1 d D U P A -1
H19A H 0.6959 0.4362 0.4357 0.250 Uiso 0.5 1 d R U P A -1
H19B H 0.7561 0.4135 0.4432 0.250 Uiso 0.5 1 d R U P A -1
H19C H 0.7075 0.4051 0.4886 0.250 Uiso 0.5 1 d R U P A -1
C20 C 0.767(2) 0.5006(11) 0.4643(10) 0.22(4) Uani 0.5 1 d D U P A -1
H20A H 0.8002 0.4898 0.4445 0.327 Uiso 0.5 1 d R U P A -1
H20B H 0.7399 0.5126 0.4370 0.327 Uiso 0.5 1 d R U P A -1
H20C H 0.7778 0.5236 0.4909 0.327 Uiso 0.5 1 d R U P A -1
C21 C 0.7339(11) 0.4675(6) 0.5497(7) 0.123(11) Uani 0.5 1 d D U P A -1
H21 H 0.7161 0.4442 0.5691 0.148 Uiso 0.5 1 calc R U P A -1
Cl1 Cl 0.7314(14) 0.2345(11) 0.7137(16) 0.431(15) Uani 0.5 1 d D U P . .
Cl2 Cl 0.5543(16) 0.2174(11) 0.6991(17) 0.453(15) Uani 0.5 1 d D U P . .
Cl3 Cl 0.6246(15) 0.2940(9) 0.8326(15) 0.399(12) Uani 0.5 1 d D U P . .
Cl4 Cl 0.41608(19) 0.4494(2) 0.98358(18) 0.117(2) Uani 1 1 d . U . . .

loop_
_atom_site_aniso_label
_atom_site_aniso_U_11
_atom_site_aniso_U_22
_atom_site_aniso_U_33
_atom_site_aniso_U_23
_atom_site_aniso_U_13
_atom_site_aniso_U_12
Cd1 0.347(8) 0.157(4) 0.518(11) 0.090(5) 0.000 0.000
Cd2 0.0395(9) 0.177(2) 0.0397(9) -0.0018(10) 0.0031(7) -0.0021(11)
Cr1 0.0675(17) 0.153(3) 0.0434(15) -0.0035(16) -0.0092(13) 0.0145(18)
Cr2 0.057(2) 0.172(4) 0.040(2) 0.000 0.000 0.017(3)
C1 0.094(11) 0.142(10) 0.097(10) -0.022(7) 0.015(8) 0.017(8)
C2 0.117(13) 0.135(10) 0.185(14) -0.018(8) -0.023(10) 0.012(9)
C3 0.20(2) 0.131(15) 0.238(17) -0.016(12) -0.089(16) -0.008(13)
C4 0.32(4) 0.19(2) 0.43(3) 0.03(2) -0.20(3) -0.09(2)
C5 0.25(3) 0.19(2) 0.47(3) 0.048(18) -0.13(3) -0.05(2)
N1 0.247(18) 0.200(12) 0.465(18) 0.081(12) -0.113(14) -0.059(10)
C6 0.162(19) 0.169(13) 0.29(2) 0.049(13) -0.035(16) -0.007(13)
C7 0.075(8) 0.150(8) 0.044(8) -0.002(6) 0.011(6) 0.023(6)
C8 0.099(9) 0.166(9) 0.075(10) 0.003(7) 0.034(8) 0.016(7)
C9 0.161(18) 0.165(9) 0.17(2) 0.000(9) 0.091(17) 0.008(8)
C10 0.23(3) 0.164(9) 0.27(3) -0.007(10) 0.17(3) 0.001(9)
C11 0.133(16) 0.168(9) 0.161(19) -0.001(9) 0.072(15) 0.004(8)
N2 0.086(7) 0.167(9) 0.085(9) -0.001(8) 0.035(7) 0.009(7)
C12 0.074(8) 0.167(10) 0.065(9) -0.003(8) 0.019(7) 0.009(7)
C13 0.066(12) 0.18(2) 0.039(10) -0.004(11) -0.001(9) 0.026(12)
C14 0.045(9) 0.19(2) 0.034(9) -0.010(11) 0.004(8) 0.013(11)
C15 0.082(13) 0.24(3) 0.047(10) -0.018(13) -0.013(11) 0.017(16)
C16 0.092(14) 0.21(2) 0.059(12) -0.025(14) -0.017(11) 0.040(15)
C17 0.052(12) 0.26(3) 0.071(14) 0.000(16) -0.002(10) 0.026(15)
N3 0.050(8) 0.198(17) 0.058(9) 0.006(10) -0.007(8) 0.021(10)
C18 0.055(11) 0.19(2) 0.046(10) 0.008(11) 0.004(9) -0.009(12)
O1 0.056(8) 0.098(10) 0.039(7) 0.000 0.000 0.006(8)
O2 0.119(10) 0.157(10) 0.079(8) -0.024(6) -0.002(7) -0.008(8)
O3 0.095(9) 0.147(10) 0.094(8) -0.012(7) 0.014(6) 0.014(7)
O5 0.080(7) 0.151(8) 0.059(6) 0.003(6) 0.009(5) 0.025(6)
O6 0.068(7) 0.160(11) 0.051(7) -0.013(7) -0.011(5) 0.026(7)
O7 0.060(7) 0.229(15) 0.050(7) -0.011(8) -0.009(6) 0.030(8)
O8 0.066(10) 0.201(19) 0.035(8) 0.000 0.000 0.004(11)
O9 0.103(9) 0.207(15) 0.072(8) -0.012(8) -0.018(7) 0.025(10)
O10 0.085(7) 0.153(9) 0.070(7) 0.006(6) 0.021(6) 0.026(7)
N4 0.046(15) 0.25(2) 0.066(12) -0.033(12) 0.008(10) -0.017(16)
C19 0.13(3) 0.28(3) 0.089(18) -0.059(18) 0.04(2) -0.06(3)
C20 0.26(10) 0.31(3) 0.084(18) -0.04(2) 0.04(3) -0.12(5)
C21 0.07(2) 0.23(2) 0.071(13) -0.030(11) 0.014(12) -0.006(15)
Cl1 0.381(14) 0.32(3) 0.59(4) 0.20(2) 0.048(18) 0.076(18)
Cl2 0.45(2) 0.28(3) 0.63(4) 0.05(2) 0.01(2) -0.16(2)
Cl3 0.52(4) 0.191(18) 0.485(17) 0.091(11) 0.000(18) 0.00(2)
Cl4 0.066(3) 0.223(6) 0.062(3) 0.011(3) -0.012(2) -0.021(3)

loop_
_atom_type_symbol
_atom_type_description
_atom_type_scat_dispersion_real
_atom_type_scat_dispersion_imag
_atom_type_scat_source
C C 0.0033 0.0016 'International Tables Vol C Tables 4.2.6.8 and 6.1.1.4'
H H 0.0000 0.0000 'International Tables Vol C Tables 4.2.6.8 and 6.1.1.4'
Cd Cd -0.8075 1.2024 'International Tables Vol C Tables 4.2.6.8 and 6.1.1.4'
Cl Cl 0.1484 0.1585 'International Tables Vol C Tables 4.2.6.8 and 6.1.1.4'
Cr Cr 0.3209 0.6236 'International Tables Vol C Tables 4.2.6.8 and 6.1.1.4'
N N 0.0061 0.0033 'International Tables Vol C Tables 4.2.6.8 and 6.1.1.4'
O O 0.0106 0.0060 'International Tables Vol C Tables 4.2.6.8 and 6.1.1.4'

loop_
_geom_angle_atom_site_label_1
_geom_angle_atom_site_label_2
_geom_angle_atom_site_label_3
_geom_angle
_geom_angle_site_symmetry_1
_geom_angle_site_symmetry_3
N1 Cd1 N1 179(3) . 3_556
N1 Cd1 Cl3 92.2(10) . .
N1 Cd1 Cl3 88(2) 3_556 .
N1 Cd1 Cl3 87.7(10) . 3_556
N1 Cd1 Cl3 92(2) 3_556 3_556
Cl3 Cd1 Cl3 173.2(17) . 3_556
N1 Cd1 Cl2 91.4(12) . .
N1 Cd1 Cl2 88(2) 3_556 .
Cl3 Cd1 Cl2 127.3(13) . .
Cl3 Cd1 Cl2 45.9(12) 3_556 .
N1 Cd1 Cl2 87.7(11) . 3_556
N1 Cd1 Cl2 91(3) 3_556 3_556
Cl3 Cd1 Cl2 45.9(12) . 3_556
Cl3 Cd1 Cl2 127.3(13) 3_556 3_556
Cl2 Cd1 Cl2 81.8(18) . 3_556
N1 Cd1 Cl1 87.6(11) . .
N1 Cd1 Cl1 94(2) 3_556 .
Cl3 Cd1 Cl1 115.6(11) . .
Cl3 Cd1 Cl1 71.1(12) 3_556 .
Cl2 Cd1 Cl1 117.0(11) . .
Cl2 Cd1 Cl1 160.7(13) 3_556 .
N1 Cd1 Cl1 93.5(11) . 3_556
N1 Cd1 Cl1 88(2) 3_556 3_556
Cl3 Cd1 Cl1 71.1(12) . 3_556
Cl3 Cd1 Cl1 115.6(11) 3_556 3_556
Cl2 Cd1 Cl1 160.7(13) . 3_556
Cl2 Cd1 Cl1 117.0(11) 3_556 3_556
Cl1 Cd1 Cl1 44.7(16) . 3_556
N2 Cd2 N2 180.0 . 9_667
N2 Cd2 N3 90.8(5) . 12_566
N2 Cd2 N3 89.2(5) 9_667 12_566
N2 Cd2 N3 89.2(5) . 4_656
N2 Cd2 N3 90.8(5) 9_667 4_656
N3 Cd2 N3 180.0(4) 12_566 4_656
N2 Cd2 Cl4 92.1(5) . .
N2 Cd2 Cl4 87.9(5) 9_667 .
N3 Cd2 Cl4 88.7(4) 12_566 .
N3 Cd2 Cl4 91.3(4) 4_656 .
N2 Cd2 Cl4 87.9(5) . 9_667
N2 Cd2 Cl4 92.1(5) 9_667 9_667
N3 Cd2 Cl4 91.3(4) 12_566 9_667
N3 Cd2 Cl4 88.7(4) 4_656 9_667
Cl4 Cd2 Cl4 180.0(2) . 9_667
O1 Cr1 O6 98.3(4) . .
O1 Cr1 O10 93.0(4) . 6_655
O6 Cr1 O10 168.7(5) . 6_655
O1 Cr1 O5 94.3(4) . .
O6 Cr1 O5 87.2(5) . .
O10 Cr1 O5 93.6(5) 6_655 .
O1 Cr1 O3 94.0(5) . 6_655
O6 Cr1 O3 92.2(5) . 6_655
O10 Cr1 O3 85.4(5) 6_655 6_655
O5 Cr1 O3 171.7(6) . 6_655
O1 Cr1 O9 177.5(4) . .
O6 Cr1 O9 84.0(5) . .
O10 Cr1 O9 84.8(5) 6_655 .
O5 Cr1 O9 86.9(6) . .
O3 Cr1 O9 84.8(6) 6_655 .
O2 Cr2 O2 172.6(8) 6_655 .
O2 Cr2 O7 87.9(6) 6_655 6_655
O2 Cr2 O7 91.4(6) . 6_655
O2 Cr2 O7 91.4(6) 6_655 .
O2 Cr2 O7 87.9(6) . .
O7 Cr2 O7 168.8(7) 6_655 .
O2 Cr2 O1 93.7(4) 6_655 .
O2 Cr2 O1 93.7(4) . .
O7 Cr2 O1 95.6(3) 6_655 .
O7 Cr2 O1 95.6(3) . .
O2 Cr2 O8 86.3(4) 6_655 .
O2 Cr2 O8 86.3(4) . .
O7 Cr2 O8 84.4(3) 6_655 .
O7 Cr2 O8 84.4(3) . .
O1 Cr2 O8 180.0 . .
O2 C1 O3 123(2) . .
O2 C1 C2 115(2) . .
O3 C1 C2 122(2) . .
C3 C2 C6 120.0 . .
C3 C2 C1 123(2) . .
C6 C2 C1 117(2) . .
C2 C3 C4 120.0 . .
C2 C3 H3 120.0 . .
C4 C3 H3 120.0 . .
C5 C4 C3 120.0 . .
C5 C4 H4 120.0 . .
C3 C4 H4 120.0 . .
N1 C5 C4 120.0 . .
N1 C5 H5 120.0 . .
C4 C5 H5 120.0 . .
C6 N1 C5 120.0 . .
C6 N1 Cd1 115.3(15) . .
C5 N1 Cd1 124.6(15) . .
N1 C6 C2 120.0 . .
N1 C6 H6 120.0 . .
C2 C6 H6 120.0 . .
O5 C7 O10 130.8(19) . .
O5 C7 C8 118.5(18) . .
O10 C7 C8 110.6(19) . .
C12 C8 C9 121.7(19) . .
C12 C8 C7 117(2) . .
C9 C8 C7 121.2(18) . .
C10 C9 C8 118(2) . .
C10 C9 H9 121.0 . .
C8 C9 H9 121.0 . .
C11 C10 C9 115(3) . .
C11 C10 H10 122.3 . .
C9 C10 H10 122.3 . .
C10 C11 N2 130(2) . .
C10 C11 H11 114.8 . .
N2 C11 H11 114.8 . .
C11 N2 C12 116.6(18) . .
C11 N2 Cd2 124.5(14) . .
C12 N2 Cd2 118.8(15) . .
N2 C12 C8 118(2) . .
N2 C12 H12 121.2 . .
C8 C12 H12 121.2 . .
O6 C13 O7 123.0(15) . .
O6 C13 C14 119.4(16) . .
O7 C13 C14 117.5(15) . .
C15 C14 C18 121.0(16) . .
C15 C14 C13 121.4(16) . .
C18 C14 C13 117.5(17) . .
C14 C15 C16 119.8(17) . .
C14 C15 H15 120.1 . .
C16 C15 H15 120.1 . .
C17 C16 C15 114.7(19) . .
C17 C16 H16 122.6 . .
C15 C16 H16 122.6 . .
N3 C17 C16 125.9(17) . .
N3 C17 H17 117.0 . .
C16 C17 H17 117.0 . .
C18 N3 C17 117.2(16) . .
C18 N3 Cd2 117.8(13) . 4_656
C17 N3 Cd2 124.7(11) . 4_656
N3 C18 C14 121.3(18) . .
N3 C18 H18 119.4 . .
C14 C18 H18 119.4 . .
Cr1 O1 Cr1 123.4(6) 6_655 .
Cr1 O1 Cr2 118.3(3) 6_655 .
Cr1 O1 Cr2 118.3(3) . .
C1 O2 Cr2 135.1(15) . .
C1 O3 Cr1 132.4(16) . 6_655
C7 O5 Cr1 128.2(12) . .
C13 O6 Cr1 131.5(11) . .
C13 O7 Cr2 137.2(10) . .
C21 O8 Cr2 121.2(10) . .
C7 O10 Cr1 130.6(13) . 6_655
C21 N4 C19 122.3(9) . .
C21 N4 C20 119.4(8) . .
C19 N4 C20 118.4(8) . .
N4 C19 H19A 107.2 . .
N4 C19 H19B 111.5 . .
H19A C19 H19B 109.5 . .
N4 C19 H19C 109.6 . .
H19A C19 H19C 109.5 . .
H19B C19 H19C 109.5 . .
N4 C20 H20A 108.8 . .
N4 C20 H20B 109.7 . .
H20A C20 H20B 109.4 . .
N4 C20 H20C 109.9 . .
H20A C20 H20C 109.5 . .
H20B C20 H20C 109.4 . .
O8 C21 N4 121.9(12) . .
O8 C21 H21 119.0 . .
N4 C21 H21 119.0 . .
Cl1 Cl1 Cd1 67.7(8) 3_556 .
Cl3 Cl2 Cd1 66.8(12) 3_556 .
Cl2 Cl3 Cd1 67.3(17) 3_556 .

loop_
_geom_bond_atom_site_label_1
_geom_bond_atom_site_label_2
_geom_bond_distance
_geom_bond_site_symmetry_2
Cd1 N1 2.263(17) .
Cd1 N1 2.263(17) 3_556
Cd1 Cl3 2.39(3) .
Cd1 Cl3 2.39(3) 3_556
Cd1 Cl2 2.39(4) .
Cd1 Cl2 2.39(4) 3_556
Cd1 Cl1 2.59(3) .
Cd1 Cl1 2.59(3) 3_556
Cd2 N2 2.316(16) .
Cd2 N2 2.316(15) 9_667
Cd2 N3 2.423(15) 12_566
Cd2 N3 2.423(15) 4_656
Cd2 Cl4 2.554(5) .
Cd2 Cl4 2.554(5) 9_667
Cr1 O1 1.878(6) .
Cr1 O6 1.968(10) .
Cr1 O10 1.977(11) 6_655
Cr1 O5 1.978(13) .
Cr1 O3 1.984(14) 6_655
Cr1 O9 2.102(14) .
Cr2 O2 1.900(15) 6_655
Cr2 O2 1.900(15) .
Cr2 O7 1.931(11) 6_655
Cr2 O7 1.931(11) .
Cr2 O1 1.939(11) .
Cr2 O8 2.000(12) .
C1 O2 1.27(2) .
C1 O3 1.28(2) .
C1 C2 1.44(3) .
C2 C3 1.3900 .
C2 C6 1.3900 .
C3 C4 1.3900 .
C3 H3 0.9500 .
C4 C5 1.3900 .
C4 H4 0.9500 .
C5 N1 1.3900 .
C5 H5 0.9500 .
N1 C6 1.3900 .
C6 H6 0.9500 .
C7 O5 1.22(2) .
C7 O10 1.26(2) .
C7 C8 1.53(3) .
C8 C12 1.41(2) .
C8 C9 1.48(3) .
C9 C10 1.37(3) .
C9 H9 0.9500 .
C10 C11 1.36(3) .
C10 H10 0.9500 .
C11 N2 1.36(3) .
C11 H11 0.9500 .
N2 C12 1.38(2) .
C12 H12 0.9500 .
C13 O6 1.251(18) .
C13 O7 1.263(19) .
C13 C14 1.46(2) .
C14 C15 1.37(2) .
C14 C18 1.38(2) .
C15 C16 1.41(2) .
C15 H15 0.9500 .
C16 C17 1.37(3) .
C16 H16 0.9500 .
C17 N3 1.37(2) .
C17 H17 0.9500 .
N3 C18 1.32(2) .
N3 Cd2 2.423(15) 4_656
C18 H18 0.9500 .
O1 Cr1 1.878(6) 6_655
O3 Cr1 1.984(14) 6_655
O8 C21 1.244(10) .
O10 Cr1 1.977(11) 6_655
N4 C21 1.327(9) .
N4 C19 1.437(9) .
N4 C20 1.450(9) .
C19 H19A 0.9801 .
C19 H19B 0.9794 .
C19 H19C 0.9799 .
C20 H20A 0.9806 .
C20 H20B 0.9803 .
C20 H20C 0.9811 .
C21 H21 0.9500 .
Cl1 Cl1 1.97(7) 3_556
Cl2 Cl3 1.86(5) 3_556
Cl3 Cl2 1.86(5) 3_556
